data_4317524
loop_
_publ_author_name
'Perumal Sekar'
'Frederick P. Arnold'
'James A. Ibers'

_publ_section_title
;
 Synthesis, Structure, and Theoretical Study of the Nonclassical [CuTe7]3-
 Anion
;
_journal_name_full 'Inorganic Chemistry'
_journal_page_first 577
_journal_page_last 581
_journal_paper_doi 10.1021/ic011092b
_journal_volume 41
_journal_year 2002
_chemical_formula_sum 'C56 H60 Cu N P2 Te7'
_chemical_formula_weight 1765.73
_chemical_name_systematic
; 
 ? 
;
_space_group_IT_number 2
_symmetry_cell_setting triclinic
_symmetry_space_group_name_Hall '-P 1'
_symmetry_space_group_name_H-M 'P -1'
_atom_sites_solution_hydrogens geom
_atom_sites_solution_primary direct
_atom_sites_solution_secondary difmap
_audit_creation_method SHELXL-97
_cell_angle_alpha 86.32(3)
_cell_angle_beta 80.17(3)
_cell_angle_gamma 75.63(3)
_cell_formula_units_Z 2
_cell_length_a 8.9507(18)
_cell_length_b 14.714(3)
_cell_length_c 23.277(5)
_cell_measurement_temperature 153(2)
_cell_volume 2925.3(11)
_computing_structure_refinement 'SHELXL-97 (Sheldrick, 1997)'
_computing_structure_solution 'SHELXS-97 (Sheldrick, 1990)'
_diffrn_ambient_temperature 153(2)
_diffrn_measured_fraction_theta_full 0.902
_diffrn_measured_fraction_theta_max 0.902
_diffrn_radiation_monochromator graphite
_diffrn_radiation_source 'fine-focus sealed tube'
_diffrn_radiation_type MoK\a
_diffrn_radiation_wavelength 0.71073
_diffrn_reflns_av_R_equivalents 0.0478
_diffrn_reflns_av_sigmaI/netI 0.0648
_diffrn_reflns_limit_h_max 12
_diffrn_reflns_limit_h_min -11
_diffrn_reflns_limit_k_max 19
_diffrn_reflns_limit_k_min -19
_diffrn_reflns_limit_l_max 31
_diffrn_reflns_limit_l_min -29
_diffrn_reflns_number 34755
_diffrn_reflns_theta_full 28.76
_diffrn_reflns_theta_max 28.76
_diffrn_reflns_theta_min 1.43
_exptl_absorpt_coefficient_mu 3.885
_exptl_crystal_density_diffrn 2.005
_exptl_crystal_density_method 'not measured'
_exptl_crystal_F_000 1652
_refine_diff_density_max 1.382
_refine_diff_density_min -0.747
_refine_diff_density_rms 0.181
_refine_ls_extinction_method none
_refine_ls_goodness_of_fit_ref 0.978
_refine_ls_hydrogen_treatment mixed
_refine_ls_matrix_type full
_refine_ls_number_parameters 604
_refine_ls_number_reflns 13696
_refine_ls_number_restraints 0
_refine_ls_restrained_S_all 0.978
_refine_ls_R_factor_all 0.0736
_refine_ls_R_factor_gt 0.0401
_refine_ls_shift/su_max 0.001
_refine_ls_shift/su_mean 0.000
_refine_ls_structure_factor_coef Fsqd
_refine_ls_weighting_details
; calc 
 [1.00000+0.00000exp(0.00(sin\q/\l)^2^)]/ 
   [\s^2^(Fo^2^)+0.0000+0.0000*P+(0.0400P)^2^+0.0000sin\q/\l] 
 where P = 1.00000Fo^2^ + 0.00000Fc^2^ 
;
_refine_ls_weighting_scheme calc
_refine_ls_wR_factor_gt 0.0775
_refine_ls_wR_factor_ref 0.0907
_reflns_number_gt 9425
_reflns_number_total 13696
_reflns_threshold_expression >2sigma(I)
_cod_data_source_file ic011092b.cif
_cod_data_source_block cute7
_cod_original_cell_volume 2925.3(10)
_cod_database_code 4317524

loop_
_symmetry_equiv_pos_as_xyz
'x, y, z'
'-x, -y, -z'

loop_
_atom_site_label
_atom_site_type_symbol
_atom_site_fract_x
_atom_site_fract_y
_atom_site_fract_z
_atom_site_U_iso_or_equiv
_atom_site_adp_type
_atom_site_occupancy
_atom_site_symmetry_multiplicity
_atom_site_calc_flag
_atom_site_refinement_flags
_atom_site_disorder_assembly
_atom_site_disorder_group
Cu Cu 0.49154(7) 0.70841(5) 0.27379(3) 0.02409(15) Uani 1 1 d . . .
Te1 Te 0.41011(4) 0.79221(3) 0.369222(15) 0.02642(9) Uani 1 1 d . . .
Te2 Te 0.26976(5) 0.97213(3) 0.334712(17) 0.03355(10) Uani 1 1 d . . .
Te3 Te 0.42569(4) 0.98854(3) 0.225129(16) 0.02749(9) Uani 1 1 d . . .
Te4 Te 0.50658(4) 0.78161(2) 0.172159(15) 0.02343(9) Uani 1 1 d . . .
Te5 Te 0.56248(4) 0.60851(3) 0.110720(16) 0.02864(9) Uani 1 1 d . . .
Te6 Te 0.73904(4) 0.48549(3) 0.179713(17) 0.02968(10) Uani 1 1 d . . .
Te7 Te 0.56521(5) 0.53351(3) 0.286636(17) 0.03493(10) Uani 1 1 d . . .
P1 P 0.70545(15) 0.21090(9) 0.06386(6) 0.0192(3) Uani 1 1 d . . .
P2 P 0.32627(15) 0.29706(9) 0.42934(6) 0.0189(3) Uani 1 1 d . . .
N1 N 0.9693(5) 0.7765(3) 0.25335(18) 0.0202(9) Uani 1 1 d . . .
C1 C 0.7055(6) 0.1085(3) 0.0262(2) 0.0195(11) Uani 1 1 d . . .
C2 C 0.7001(6) 0.0245(3) 0.0566(2) 0.0223(11) Uani 1 1 d . . .
H2A H 0.7001 0.0206 0.0975 0.027 Uiso 1 1 calc R . .
C3 C 0.6948(6) -0.0536(4) 0.0273(3) 0.0273(13) Uani 1 1 d . . .
H3A H 0.6881 -0.1104 0.0482 0.033 Uiso 1 1 calc R . .
C4 C 0.6993(6) -0.0480(4) -0.0325(2) 0.0284(13) Uani 1 1 d . . .
H4A H 0.6992 -0.1021 -0.0527 0.034 Uiso 1 1 calc R . .
C5 C 0.7037(6) 0.0351(4) -0.0635(2) 0.0256(12) Uani 1 1 d . . .
H5A H 0.7050 0.0383 -0.1044 0.031 Uiso 1 1 calc R . .
C6 C 0.7062(6) 0.1137(4) -0.0341(2) 0.0233(12) Uani 1 1 d . . .
H6A H 0.7085 0.1711 -0.0549 0.028 Uiso 1 1 calc R . .
C7 C 0.5088(6) 0.2771(4) 0.0864(2) 0.0205(11) Uani 1 1 d . . .
C8 C 0.4757(6) 0.3343(4) 0.1338(2) 0.0249(12) Uani 1 1 d . . .
H8A H 0.5559 0.3368 0.1553 0.030 Uiso 1 1 calc R . .
C9 C 0.3261(7) 0.3880(4) 0.1501(3) 0.0330(14) Uani 1 1 d . . .
H9A H 0.3045 0.4287 0.1822 0.040 Uiso 1 1 calc R . .
C10 C 0.2086(6) 0.3834(4) 0.1209(3) 0.0332(14) Uani 1 1 d . . .
H10A H 0.1053 0.4190 0.1334 0.040 Uiso 1 1 calc R . .
C11 C 0.2405(7) 0.3263(4) 0.0725(3) 0.0345(14) Uani 1 1 d . . .
H11A H 0.1591 0.3236 0.0518 0.041 Uiso 1 1 calc R . .
C12 C 0.3916(6) 0.2733(4) 0.0547(2) 0.0271(13) Uani 1 1 d . . .
H12A H 0.4147 0.2350 0.0215 0.032 Uiso 1 1 calc R . .
C13 C 0.7969(6) 0.1770(3) 0.1274(2) 0.0204(11) Uani 1 1 d . . .
C14 C 0.7123(6) 0.1499(4) 0.1783(2) 0.0236(12) Uani 1 1 d . . .
H14A H 0.6042 0.1529 0.1805 0.028 Uiso 1 1 calc R . .
C15 C 0.7864(7) 0.1184(4) 0.2261(2) 0.0341(14) Uani 1 1 d . . .
H15A H 0.7289 0.1000 0.2612 0.041 Uiso 1 1 calc R . .
C16 C 0.9431(7) 0.1138(4) 0.2228(2) 0.0318(14) Uani 1 1 d . . .
H16A H 0.9938 0.0912 0.2554 0.038 Uiso 1 1 calc R . .
C17 C 1.0264(6) 0.1417(4) 0.1725(3) 0.0315(14) Uani 1 1 d . . .
H17A H 1.1342 0.1391 0.1709 0.038 Uiso 1 1 calc R . .
C18 C 0.9557(6) 0.1736(4) 0.1242(2) 0.0267(12) Uani 1 1 d . . .
H18A H 1.0138 0.1929 0.0896 0.032 Uiso 1 1 calc R . .
C19 C 0.8124(6) 0.2826(4) 0.0162(2) 0.0215(11) Uani 1 1 d . . .
C20 C 0.7579(6) 0.3799(4) 0.0186(2) 0.0259(12) Uani 1 1 d . . .
H20A H 0.6615 0.4073 0.0422 0.031 Uiso 1 1 calc R . .
C21 C 0.8461(7) 0.4359(4) -0.0138(2) 0.0319(14) Uani 1 1 d . . .
H21A H 0.8101 0.5023 -0.0124 0.038 Uiso 1 1 calc R . .
C22 C 0.9856(7) 0.3964(4) -0.0480(2) 0.0324(14) Uani 1 1 d . . .
H22A H 1.0459 0.4355 -0.0698 0.039 Uiso 1 1 calc R . .
C23 C 1.0387(6) 0.2991(4) -0.0510(2) 0.0273(13) Uani 1 1 d . . .
H23A H 1.1344 0.2719 -0.0750 0.033 Uiso 1 1 calc R . .
C24 C 0.9515(6) 0.2425(4) -0.0188(2) 0.0234(12) Uani 1 1 d . . .
H24A H 0.9871 0.1762 -0.0206 0.028 Uiso 1 1 calc R . .
C25 C 0.5329(6) 0.2546(3) 0.4091(2) 0.0217(11) Uani 1 1 d . . .
C26 C 0.6220(6) 0.2080(4) 0.4507(2) 0.0267(12) Uani 1 1 d . . .
H26A H 0.5720 0.1936 0.4883 0.032 Uiso 1 1 calc R . .
C27 C 0.7821(7) 0.1829(4) 0.4370(3) 0.0389(15) Uani 1 1 d . . .
H27A H 0.8425 0.1499 0.4650 0.047 Uiso 1 1 calc R . .
C28 C 0.8557(6) 0.2054(4) 0.3826(3) 0.0378(16) Uani 1 1 d . . .
H28A H 0.9664 0.1879 0.3733 0.045 Uiso 1 1 calc R . .
C29 C 0.7679(7) 0.2534(4) 0.3420(3) 0.0349(14) Uani 1 1 d . . .
H29A H 0.8185 0.2694 0.3048 0.042 Uiso 1 1 calc R . .
C30 C 0.6075(6) 0.2781(4) 0.3550(2) 0.0269(12) Uani 1 1 d . . .
H30A H 0.5477 0.3114 0.3269 0.032 Uiso 1 1 calc R . .
C31 C 0.2478(6) 0.2087(4) 0.4731(2) 0.0225(11) Uani 1 1 d . . .
C32 C 0.1030(6) 0.2363(4) 0.5092(2) 0.0268(12) Uani 1 1 d . . .
H32A H 0.0510 0.3008 0.5127 0.032 Uiso 1 1 calc R . .
C33 C 0.0362(7) 0.1684(4) 0.5399(2) 0.0328(14) Uani 1 1 d . . .
H33A H -0.0609 0.1865 0.5651 0.039 Uiso 1 1 calc R . .
C34 C 0.1096(7) 0.0756(4) 0.5339(2) 0.0324(14) Uani 1 1 d . . .
H34A H 0.0648 0.0296 0.5559 0.039 Uiso 1 1 calc R . .
C35 C 0.2488(7) 0.0482(4) 0.4960(3) 0.0339(14) Uani 1 1 d . . .
H35A H 0.2959 -0.0167 0.4904 0.041 Uiso 1 1 calc R . .
C36 C 0.3197(6) 0.1146(4) 0.4662(2) 0.0291(13) Uani 1 1 d . . .
H36A H 0.4171 0.0958 0.4412 0.035 Uiso 1 1 calc R . .
C37 C 0.2948(6) 0.4011(4) 0.4702(2) 0.0204(11) Uani 1 1 d . . .
C38 C 0.2886(6) 0.3933(4) 0.5306(2) 0.0267(12) Uani 1 1 d . . .
H38A H 0.2881 0.3349 0.5505 0.032 Uiso 1 1 calc R . .
C39 C 0.2833(6) 0.4729(4) 0.5614(2) 0.0301(13) Uani 1 1 d . . .
H39A H 0.2793 0.4684 0.6025 0.036 Uiso 1 1 calc R . .
C40 C 0.2837(7) 0.5568(4) 0.5331(3) 0.0342(14) Uani 1 1 d . . .
H40A H 0.2775 0.6105 0.5548 0.041 Uiso 1 1 calc R . .
C41 C 0.2932(6) 0.5644(4) 0.4730(3) 0.0313(14) Uani 1 1 d . . .
H41A H 0.2944 0.6231 0.4537 0.038 Uiso 1 1 calc R . .
C42 C 0.3009(6) 0.4868(4) 0.4410(3) 0.0276(13) Uani 1 1 d . . .
H42A H 0.3102 0.4915 0.3997 0.033 Uiso 1 1 calc R . .
C43 C 0.2348(6) 0.3185(4) 0.3656(2) 0.0206(11) Uani 1 1 d . . .
C44 C 0.2802(6) 0.2512(4) 0.3221(2) 0.0237(12) Uani 1 1 d . . .
H44A H 0.3643 0.1981 0.3252 0.028 Uiso 1 1 calc R . .
C45 C 0.2030(6) 0.2619(4) 0.2750(2) 0.0269(12) Uani 1 1 d . . .
H45A H 0.2348 0.2165 0.2453 0.032 Uiso 1 1 calc R . .
C46 C 0.0794(7) 0.3385(4) 0.2705(2) 0.0317(14) Uani 1 1 d . . .
H46A H 0.0277 0.3458 0.2375 0.038 Uiso 1 1 calc R . .
C47 C 0.0307(6) 0.4043(4) 0.3135(2) 0.0293(13) Uani 1 1 d . . .
H47A H -0.0551 0.4564 0.3103 0.035 Uiso 1 1 calc R . .
C48 C 0.1067(6) 0.3948(4) 0.3617(2) 0.0265(12) Uani 1 1 d . . .
H48A H 0.0722 0.4395 0.3918 0.032 Uiso 1 1 calc R . .
C49 C 1.0790(6) 0.7436(4) 0.2968(3) 0.0325(14) Uani 1 1 d . . .
H49A H 1.0802 0.7983 0.3193 0.039 Uiso 1 1 calc R . .
H49B H 1.1857 0.7201 0.2752 0.039 Uiso 1 1 calc R . .
C50 C 1.0402(8) 0.6678(4) 0.3392(3) 0.0448(17) Uani 1 1 d . . .
H50A H 1.1177 0.6510 0.3656 0.067 Uiso 1 1 calc R . .
H50B H 1.0416 0.6124 0.3177 0.067 Uiso 1 1 calc R . .
H50C H 0.9361 0.6908 0.3620 0.067 Uiso 1 1 calc R . .
C51 C 1.0353(6) 0.8482(4) 0.2138(2) 0.0291(13) Uani 1 1 d . . .
H51A H 1.0396 0.9003 0.2380 0.035 Uiso 1 1 calc R . .
H51B H 1.1438 0.8183 0.1962 0.035 Uiso 1 1 calc R . .
C52 C 0.9440(8) 0.8887(4) 0.1656(2) 0.0402(16) Uani 1 1 d . . .
H52A H 0.9936 0.9345 0.1425 0.060 Uiso 1 1 calc R . .
H52B H 0.8368 0.9198 0.1824 0.060 Uiso 1 1 calc R . .
H52C H 0.9422 0.8382 0.1404 0.060 Uiso 1 1 calc R . .
C53 C 0.8052(6) 0.8189(4) 0.2826(3) 0.0304(13) Uani 1 1 d . . .
H53A H 0.7637 0.7690 0.3055 0.037 Uiso 1 1 calc R . .
H53B H 0.7394 0.8417 0.2520 0.037 Uiso 1 1 calc R . .
C54 C 0.7887(7) 0.8996(4) 0.3227(3) 0.0364(15) Uani 1 1 d . . .
H54A H 0.6787 0.9224 0.3398 0.055 Uiso 1 1 calc R . .
H54B H 0.8258 0.9506 0.3003 0.055 Uiso 1 1 calc R . .
H54C H 0.8510 0.8777 0.3539 0.055 Uiso 1 1 calc R . .
C55 C 0.9578(6) 0.6945(4) 0.2186(2) 0.0295(13) Uani 1 1 d . . .
H55A H 0.9088 0.6513 0.2453 0.035 Uiso 1 1 calc R . .
H55B H 0.8887 0.7191 0.1892 0.035 Uiso 1 1 calc R . .
C56 C 1.1137(7) 0.6401(5) 0.1878(3) 0.0441(17) Uani 1 1 d . . .
H56A H 1.0983 0.5886 0.1665 0.066 Uiso 1 1 calc R . .
H56B H 1.1822 0.6144 0.2165 0.066 Uiso 1 1 calc R . .
H56C H 1.1618 0.6819 0.1603 0.066 Uiso 1 1 calc R . .

loop_
_atom_site_aniso_label
_atom_site_aniso_U_11
_atom_site_aniso_U_22
_atom_site_aniso_U_33
_atom_site_aniso_U_23
_atom_site_aniso_U_13
_atom_site_aniso_U_12
Cu 0.0218(3) 0.0266(4) 0.0221(3) 0.0010(3) -0.0020(3) -0.0039(3)
Te1 0.02418(19) 0.0345(2) 0.01971(19) 0.00180(15) -0.00137(15) -0.00759(16)
Te2 0.0360(2) 0.0288(2) 0.0301(2) -0.00674(17) 0.00273(17) -0.00102(17)
Te3 0.0269(2) 0.0249(2) 0.0292(2) 0.00198(16) -0.00450(16) -0.00392(15)
Te4 0.01905(18) 0.0287(2) 0.02141(18) 0.00393(15) -0.00320(14) -0.00472(15)
Te5 0.0285(2) 0.0316(2) 0.0244(2) -0.00562(16) -0.00346(16) -0.00378(16)
Te6 0.02274(19) 0.0275(2) 0.0358(2) -0.00475(17) -0.00341(16) -0.00047(15)
Te7 0.0415(2) 0.0296(2) 0.0275(2) 0.00750(17) -0.00174(17) -0.00166(18)
P1 0.0188(7) 0.0179(7) 0.0204(7) -0.0010(5) -0.0024(5) -0.0040(5)
P2 0.0200(7) 0.0185(7) 0.0176(7) -0.0004(5) -0.0029(5) -0.0036(5)
N1 0.017(2) 0.024(2) 0.020(2) 0.0003(19) -0.0064(18) -0.0024(18)
C1 0.018(3) 0.020(3) 0.019(3) -0.001(2) -0.006(2) -0.001(2)
C2 0.020(3) 0.019(3) 0.025(3) 0.002(2) -0.001(2) -0.003(2)
C3 0.019(3) 0.019(3) 0.042(4) 0.001(2) -0.001(2) -0.004(2)
C4 0.024(3) 0.024(3) 0.037(3) -0.013(3) -0.001(2) -0.004(2)
C5 0.025(3) 0.027(3) 0.025(3) -0.004(2) -0.004(2) -0.007(2)
C6 0.023(3) 0.019(3) 0.030(3) 0.002(2) -0.008(2) -0.006(2)
C7 0.017(3) 0.024(3) 0.022(3) 0.003(2) -0.002(2) -0.008(2)
C8 0.022(3) 0.024(3) 0.030(3) -0.004(2) -0.003(2) -0.008(2)
C9 0.030(3) 0.027(3) 0.035(3) 0.003(3) 0.008(3) -0.004(3)
C10 0.019(3) 0.030(3) 0.042(4) 0.005(3) 0.000(3) 0.004(2)
C11 0.028(3) 0.035(4) 0.043(4) 0.011(3) -0.015(3) -0.012(3)
C12 0.030(3) 0.020(3) 0.033(3) 0.009(2) -0.008(3) -0.010(2)
C13 0.021(3) 0.017(3) 0.023(3) -0.002(2) -0.004(2) -0.005(2)
C14 0.027(3) 0.022(3) 0.023(3) -0.001(2) -0.006(2) -0.007(2)
C15 0.047(4) 0.034(3) 0.021(3) 0.002(3) -0.003(3) -0.011(3)
C16 0.042(4) 0.026(3) 0.027(3) -0.003(3) -0.015(3) -0.001(3)
C17 0.022(3) 0.034(3) 0.038(4) -0.011(3) -0.011(3) 0.001(2)
C18 0.023(3) 0.028(3) 0.026(3) -0.004(2) -0.002(2) -0.002(2)
C19 0.025(3) 0.024(3) 0.017(3) -0.002(2) -0.001(2) -0.011(2)
C20 0.026(3) 0.027(3) 0.022(3) -0.006(2) -0.001(2) -0.001(2)
C21 0.041(4) 0.026(3) 0.029(3) -0.001(3) 0.002(3) -0.012(3)
C22 0.036(3) 0.038(4) 0.029(3) 0.009(3) -0.007(3) -0.021(3)
C23 0.023(3) 0.037(3) 0.022(3) 0.000(2) -0.001(2) -0.009(3)
C24 0.023(3) 0.023(3) 0.023(3) -0.001(2) -0.006(2) -0.001(2)
C25 0.018(3) 0.017(3) 0.030(3) -0.003(2) -0.004(2) -0.003(2)
C26 0.028(3) 0.020(3) 0.034(3) 0.006(2) -0.011(3) -0.008(2)
C27 0.033(3) 0.030(3) 0.059(4) -0.001(3) -0.018(3) -0.009(3)
C28 0.016(3) 0.029(3) 0.070(5) -0.015(3) -0.005(3) -0.008(3)
C29 0.029(3) 0.038(4) 0.042(4) -0.014(3) 0.005(3) -0.018(3)
C30 0.032(3) 0.025(3) 0.027(3) -0.003(2) -0.004(2) -0.013(2)
C31 0.022(3) 0.030(3) 0.017(3) 0.001(2) -0.005(2) -0.007(2)
C32 0.026(3) 0.030(3) 0.023(3) 0.003(2) -0.003(2) -0.007(2)
C33 0.031(3) 0.049(4) 0.020(3) -0.001(3) 0.000(2) -0.016(3)
C34 0.036(3) 0.037(4) 0.029(3) 0.008(3) -0.005(3) -0.021(3)
C35 0.044(4) 0.021(3) 0.039(4) -0.001(3) -0.009(3) -0.011(3)
C36 0.030(3) 0.025(3) 0.029(3) -0.005(2) 0.002(2) -0.003(2)
C37 0.020(3) 0.025(3) 0.017(3) -0.001(2) -0.003(2) -0.006(2)
C38 0.024(3) 0.029(3) 0.027(3) -0.004(2) -0.004(2) -0.006(2)
C39 0.027(3) 0.043(4) 0.023(3) -0.007(3) -0.004(2) -0.011(3)
C40 0.035(3) 0.031(3) 0.039(4) -0.017(3) -0.003(3) -0.010(3)
C41 0.029(3) 0.016(3) 0.046(4) -0.001(3) -0.001(3) -0.003(2)
C42 0.020(3) 0.028(3) 0.032(3) 0.000(3) -0.002(2) -0.003(2)
C43 0.019(3) 0.022(3) 0.022(3) 0.004(2) -0.004(2) -0.008(2)
C44 0.025(3) 0.021(3) 0.026(3) 0.003(2) -0.005(2) -0.005(2)
C45 0.032(3) 0.029(3) 0.022(3) -0.007(2) -0.004(2) -0.010(3)
C46 0.034(3) 0.041(4) 0.024(3) 0.013(3) -0.011(3) -0.016(3)
C47 0.028(3) 0.027(3) 0.030(3) 0.006(3) -0.007(3) -0.003(2)
C48 0.028(3) 0.018(3) 0.030(3) -0.001(2) -0.002(2) -0.001(2)
C49 0.029(3) 0.032(3) 0.037(3) 0.000(3) -0.014(3) -0.001(3)
C50 0.057(4) 0.041(4) 0.039(4) 0.002(3) -0.017(3) -0.011(3)
C51 0.025(3) 0.025(3) 0.034(3) -0.001(3) 0.003(2) -0.004(2)
C52 0.061(4) 0.036(4) 0.023(3) 0.004(3) -0.004(3) -0.014(3)
C53 0.015(3) 0.037(3) 0.037(3) -0.004(3) -0.001(2) -0.003(2)
C54 0.031(3) 0.039(4) 0.035(4) -0.005(3) -0.004(3) -0.001(3)
C55 0.027(3) 0.033(3) 0.031(3) -0.007(3) -0.008(3) -0.007(3)
C56 0.035(4) 0.048(4) 0.045(4) -0.018(3) -0.009(3) 0.003(3)

loop_
_atom_type_symbol
_atom_type_description
_atom_type_scat_dispersion_real
_atom_type_scat_dispersion_imag
_atom_type_scat_source
C C 0.0033 0.0016 'International Tables Vol C Tables 4.2.6.8 and 6.1.1.4'
H H 0.0000 0.0000 'International Tables Vol C Tables 4.2.6.8 and 6.1.1.4'
N N 0.0061 0.0033 'International Tables Vol C Tables 4.2.6.8 and 6.1.1.4'
P P 0.1023 0.0942 'International Tables Vol C Tables 4.2.6.8 and 6.1.1.4'
Cu Cu 0.3201 1.2651 'International Tables Vol C Tables 4.2.6.8 and 6.1.1.4'
Te Te -0.5308 1.6751 'International Tables Vol C Tables 4.2.6.8 and 6.1.1.4'

loop_
_geom_angle_atom_site_label_1
_geom_angle_atom_site_label_2
_geom_angle_atom_site_label_3
_geom_angle
_geom_angle_site_symmetry_1
_geom_angle_site_symmetry_3
_geom_angle_publ_flag
Te7 Cu Te1 112.89(4) . . ?
Te7 Cu Te4 119.77(4) . . ?
Te1 Cu Te4 127.34(3) . . ?
Cu Te1 Te2 102.18(3) . . ?
Te3 Te2 Te1 102.97(4) . . ?
Te2 Te3 Te4 105.07(3) . . ?
Cu Te4 Te5 96.34(3) . . ?
Cu Te4 Te3 90.82(3) . . ?
Te5 Te4 Te3 172.160(16) . . ?
Te6 Te5 Te4 101.23(3) . . ?
Te5 Te6 Te7 99.77(3) . . ?
Cu Te7 Te6 99.99(4) . . ?
C1 P1 C7 110.2(2) . . ?
C1 P1 C13 109.8(2) . . ?
C7 P1 C13 108.7(2) . . ?
C1 P1 C19 109.3(2) . . ?
C7 P1 C19 109.6(2) . . ?
C13 P1 C19 109.2(2) . . ?
C25 P2 C43 110.0(2) . . ?
C25 P2 C37 107.1(2) . . ?
C43 P2 C37 112.4(2) . . ?
C25 P2 C31 109.5(2) . . ?
C43 P2 C31 107.3(2) . . ?
C37 P2 C31 110.6(2) . . ?
C49 N1 C53 112.0(4) . . ?
C49 N1 C51 106.0(4) . . ?
C53 N1 C51 111.0(4) . . ?
C49 N1 C55 111.1(4) . . ?
C53 N1 C55 105.7(4) . . ?
C51 N1 C55 111.3(4) . . ?
C2 C1 C6 119.7(5) . . ?
C2 C1 P1 120.5(4) . . ?
C6 C1 P1 119.7(4) . . ?
C3 C2 C1 120.1(5) . . ?
C4 C3 C2 119.5(5) . . ?
C5 C4 C3 121.1(5) . . ?
C4 C5 C6 119.4(5) . . ?
C5 C6 C1 120.1(5) . . ?
C8 C7 C12 120.3(5) . . ?
C8 C7 P1 119.5(4) . . ?
C12 C7 P1 120.1(4) . . ?
C7 C8 C9 119.9(5) . . ?
C10 C9 C8 120.9(6) . . ?
C9 C10 C11 119.9(5) . . ?
C12 C11 C10 119.9(5) . . ?
C11 C12 C7 119.1(5) . . ?
C14 C13 C18 120.3(5) . . ?
C14 C13 P1 120.0(4) . . ?
C18 C13 P1 119.6(4) . . ?
C13 C14 C15 119.6(5) . . ?
C16 C15 C14 120.2(5) . . ?
C17 C16 C15 120.2(5) . . ?
C16 C17 C18 121.0(5) . . ?
C17 C18 C13 118.7(5) . . ?
C24 C19 C20 120.6(5) . . ?
C24 C19 P1 120.8(4) . . ?
C20 C19 P1 118.5(4) . . ?
C21 C20 C19 119.1(5) . . ?
C22 C21 C20 120.5(5) . . ?
C21 C22 C23 120.3(5) . . ?
C24 C23 C22 119.7(5) . . ?
C23 C24 C19 119.8(5) . . ?
C30 C25 C26 119.5(5) . . ?
C30 C25 P2 120.4(4) . . ?
C26 C25 P2 119.5(4) . . ?
C27 C26 C25 119.8(5) . . ?
C26 C27 C28 120.3(6) . . ?
C29 C28 C27 119.9(5) . . ?
C30 C29 C28 120.3(6) . . ?
C29 C30 C25 120.1(5) . . ?
C36 C31 C32 120.2(5) . . ?
C36 C31 P2 120.6(4) . . ?
C32 C31 P2 118.8(4) . . ?
C33 C32 C31 119.3(5) . . ?
C34 C33 C32 120.2(5) . . ?
C33 C34 C35 120.4(5) . . ?
C36 C35 C34 120.3(5) . . ?
C31 C36 C35 119.4(5) . . ?
C38 C37 C42 120.1(5) . . ?
C38 C37 P2 119.2(4) . . ?
C42 C37 P2 119.9(4) . . ?
C37 C38 C39 118.9(5) . . ?
C40 C39 C38 120.8(5) . . ?
C39 C40 C41 120.5(5) . . ?
C42 C41 C40 120.3(5) . . ?
C41 C42 C37 119.3(5) . . ?
C44 C43 C48 119.6(5) . . ?
C44 C43 P2 118.7(4) . . ?
C48 C43 P2 121.3(4) . . ?
C45 C44 C43 120.0(5) . . ?
C44 C45 C46 120.3(5) . . ?
C47 C46 C45 120.5(5) . . ?
C46 C47 C48 120.2(5) . . ?
C47 C48 C43 119.4(5) . . ?
N1 C49 C50 115.3(5) . . ?
C52 C51 N1 114.7(5) . . ?
N1 C53 C54 115.2(4) . . ?
C56 C55 N1 113.6(4) . . ?

loop_
_geom_bond_atom_site_label_1
_geom_bond_atom_site_label_2
_geom_bond_distance
_geom_bond_site_symmetry_2
_geom_bond_publ_flag
Cu Te7 2.5047(10) . ?
Cu Te1 2.5176(11) . ?
Cu Te4 2.5321(10) . ?
Te1 Te2 2.7664(10) . ?
Te2 Te3 2.7175(10) . ?
Te3 Te4 3.2246(10) . ?
Te4 Te5 2.8936(10) . ?
Te5 Te6 2.7253(11) . ?
Te6 Te7 2.7334(11) . ?
P1 C1 1.791(5) . ?
P1 C7 1.795(5) . ?
P1 C13 1.795(5) . ?
P1 C19 1.802(5) . ?
P2 C25 1.789(5) . ?
P2 C43 1.789(5) . ?
P2 C37 1.791(5) . ?
P2 C31 1.805(5) . ?
N1 C49 1.504(6) . ?
N1 C53 1.506(6) . ?
N1 C51 1.520(6) . ?
N1 C55 1.528(7) . ?
C1 C2 1.392(7) . ?
C1 C6 1.398(7) . ?
C2 C3 1.388(7) . ?
C3 C4 1.385(8) . ?
C4 C5 1.384(7) . ?
C5 C6 1.388(7) . ?
C7 C8 1.379(7) . ?
C7 C12 1.394(7) . ?
C8 C9 1.379(7) . ?
C9 C10 1.363(8) . ?
C10 C11 1.395(8) . ?
C11 C12 1.391(8) . ?
C13 C14 1.386(7) . ?
C13 C18 1.399(7) . ?
C14 C15 1.388(7) . ?
C15 C16 1.376(8) . ?
C16 C17 1.374(8) . ?
C17 C18 1.382(7) . ?
C19 C24 1.383(7) . ?
C19 C20 1.395(7) . ?
C20 C21 1.382(7) . ?
C21 C22 1.375(8) . ?
C22 C23 1.393(8) . ?
C23 C24 1.382(7) . ?
C25 C30 1.386(7) . ?
C25 C26 1.397(7) . ?
C26 C27 1.374(8) . ?
C27 C28 1.384(9) . ?
C28 C29 1.380(8) . ?
C29 C30 1.376(7) . ?
C31 C36 1.382(7) . ?
C31 C32 1.400(7) . ?
C32 C33 1.387(7) . ?
C33 C34 1.365(8) . ?
C34 C35 1.383(8) . ?
C35 C36 1.383(7) . ?
C37 C38 1.396(7) . ?
C37 C42 1.402(7) . ?
C38 C39 1.397(7) . ?
C39 C40 1.362(8) . ?
C40 C41 1.386(8) . ?
C41 C42 1.384(8) . ?
C43 C44 1.399(7) . ?
C43 C48 1.402(7) . ?
C44 C45 1.375(7) . ?
C45 C46 1.382(8) . ?
C46 C47 1.377(8) . ?
C47 C48 1.391(7) . ?
C49 C50 1.508(8) . ?
C51 C52 1.507(8) . ?
C53 C54 1.521(8) . ?
C55 C56 1.510(8) . ?
